data_7108585
loop_
_publ_author_name
'Christer B. Aakeroy'
'Abhijeet S. Sinha'
'Kanishka N. Epa'
'Christine L. Spartz'
'John Desper'

_publ_section_title
;
 A versatile and green mechanochemical route for aldehyde-oxime
 conversions
;
_journal_name_full Chem.Commun.
_journal_page_first 11289
_journal_paper_doi 10.1039/c2cc36315a
_journal_volume 48
_journal_year 2012
_chemical_formula_moiety 'C9 H9 N3 O3'
_chemical_formula_sum 'C9 H9 N3 O3'
_chemical_formula_weight 207.19
_chemical_name_systematic
;
KETA 1,3,5-tris-[CH(=NOH)]-benzene
;
_space_group_IT_number 33
_symmetry_cell_setting orthorhombic
_symmetry_space_group_name_Hall 'P 2c -2n'
_symmetry_space_group_name_H-M 'P n a 21'
_atom_sites_solution_hydrogens geom
_atom_sites_solution_primary direct
_atom_sites_solution_secondary difmap
_audit_creation_method SHELXL-97
_cell_angle_alpha 90.00
_cell_angle_beta 90.00
_cell_angle_gamma 90.00
_cell_formula_units_Z 4
_cell_length_a 16.6967(11)
_cell_length_b 4.2787(3)
_cell_length_c 13.1262(8)
_cell_measurement_reflns_used 7177
_cell_measurement_temperature 120(2)
_cell_measurement_theta_max 32.59
_cell_measurement_theta_min 3.10
_cell_volume 937.74(11)
_computing_cell_refinement 'Bruker SAINT'
_computing_data_collection 'Bruker APEX2'
_computing_data_reduction 'Bruker SAINT'
_computing_molecular_graphics 'Bruker SHELXTL'
_computing_publication_material 'Bruker SHELXTL'
_computing_structure_refinement 'SHELXL-97 (Sheldrick, 2008)'
_computing_structure_solution 'SHELXS-97 (Sheldrick, 2008)'
_diffrn_ambient_temperature 120(2)
_diffrn_measured_fraction_theta_full 0.994
_diffrn_measured_fraction_theta_max 0.940
_diffrn_measurement_device_type 'Bruker APEX-II CCD'
_diffrn_measurement_method '\f and \w scans'
_diffrn_radiation_monochromator graphite
_diffrn_radiation_source 'fine-focus sealed tube'
_diffrn_radiation_type MoK\a
_diffrn_radiation_wavelength 0.71073
_diffrn_reflns_av_R_equivalents 0.0592
_diffrn_reflns_av_sigmaI/netI 0.0430
_diffrn_reflns_limit_h_max 22
_diffrn_reflns_limit_h_min -25
_diffrn_reflns_limit_k_max 6
_diffrn_reflns_limit_k_min -6
_diffrn_reflns_limit_l_max 19
_diffrn_reflns_limit_l_min -20
_diffrn_reflns_number 11730
_diffrn_reflns_theta_full 27.50
_diffrn_reflns_theta_max 33.38
_diffrn_reflns_theta_min 3.10
_exptl_absorpt_coefficient_mu 0.113
_exptl_absorpt_correction_T_max 0.9843
_exptl_absorpt_correction_T_min 0.9668
_exptl_absorpt_correction_type multi-scan
_exptl_absorpt_process_details SADABS
_exptl_crystal_colour orange
_exptl_crystal_density_diffrn 1.468
_exptl_crystal_density_method 'not measured'
_exptl_crystal_description prism
_exptl_crystal_F_000 432
_exptl_crystal_size_max 0.30
_exptl_crystal_size_mid 0.22
_exptl_crystal_size_min 0.14
_refine_diff_density_max 0.309
_refine_diff_density_min -0.420
_refine_diff_density_rms 0.079
_refine_ls_extinction_method none
_refine_ls_goodness_of_fit_ref 1.164
_refine_ls_hydrogen_treatment mixed
_refine_ls_matrix_type full
_refine_ls_number_parameters 145
_refine_ls_number_reflns 1780
_refine_ls_number_restraints 1
_refine_ls_restrained_S_all 1.163
_refine_ls_R_factor_all 0.0636
_refine_ls_R_factor_gt 0.0499
_refine_ls_shift/su_max 0.000
_refine_ls_shift/su_mean 0.000
_refine_ls_structure_factor_coef Fsqd
_refine_ls_weighting_details 'calc w=1/[\s^2^(Fo^2^)+(0.0550P)^2^+0.4000P] where P=(Fo^2^+2Fc^2^)/3'
_refine_ls_weighting_scheme calc
_refine_ls_wR_factor_gt 0.1190
_refine_ls_wR_factor_ref 0.1302
_reflns_number_gt 1489
_reflns_number_total 1780
_reflns_threshold_expression >2sigma(I)
_cod_data_source_file c2cc36315a.txt
_cod_data_source_block ke1006m
_cod_original_sg_symbol_H-M Pna2(1)
_cod_database_code 7108585

loop_
_symmetry_equiv_pos_as_xyz
'x, y, z'
'-x, -y, z+1/2'
'x+1/2, -y+1/2, z'
'-x+1/2, y+1/2, z+1/2'

loop_
_atom_site_label
_atom_site_type_symbol
_atom_site_fract_x
_atom_site_fract_y
_atom_site_fract_z
_atom_site_U_iso_or_equiv
_atom_site_adp_type
_atom_site_occupancy
_atom_site_symmetry_multiplicity
_atom_site_calc_flag
_atom_site_refinement_flags
C11 C 0.21012(14) 0.4850(6) 0.35713(18) 0.0183(4) Uani 1 1 d .
C12 C 0.22874(14) 0.2768(6) 0.27816(19) 0.0184(4) Uani 1 1 d .
H12 H 0.1899 0.2320 0.2273 0.022 Uiso 1 1 calc R
C13 C 0.30399(14) 0.1346(6) 0.27371(18) 0.0180(4) Uani 1 1 d .
C14 C 0.36108(14) 0.2048(6) 0.34856(18) 0.0181(4) Uani 1 1 d .
H14 H 0.4125 0.1097 0.3457 0.022 Uiso 1 1 calc R
C15 C 0.34325(14) 0.4127(6) 0.42709(17) 0.0174(4) Uani 1 1 d .
C16 C 0.26710(14) 0.5524(6) 0.43130(18) 0.0186(4) Uani 1 1 d .
H16 H 0.2545 0.6931 0.4849 0.022 Uiso 1 1 calc R
C21 C 0.13312(15) 0.6506(6) 0.36379(19) 0.0203(5) Uani 1 1 d .
H21A H 0.1242 0.7848 0.4203 0.024 Uiso 1 1 calc R
N21 N 0.07767(12) 0.6229(5) 0.29731(16) 0.0192(4) Uani 1 1 d .
O21 O 0.01244(11) 0.8131(5) 0.32295(15) 0.0234(4) Uani 1 1 d .
H21 H -0.023(2) 0.764(8) 0.268(3) 0.028 Uiso 1 1 d .
C23 C 0.32022(14) -0.0851(6) 0.19032(18) 0.0191(5) Uani 1 1 d .
H23A H 0.2799 -0.1233 0.1408 0.023 Uiso 1 1 calc R
N23 N 0.38763(13) -0.2266(5) 0.18277(16) 0.0191(4) Uani 1 1 d .
O23 O 0.38904(12) -0.4282(5) 0.09840(14) 0.0238(4) Uani 1 1 d .
H23 H 0.436(2) -0.525(8) 0.110(3) 0.029 Uiso 1 1 d .
C25 C 0.40652(15) 0.4846(6) 0.50146(18) 0.0205(5) Uani 1 1 d .
H25A H 0.4564 0.3786 0.4977 0.025 Uiso 1 1 calc R
N25 N 0.39488(13) 0.6882(6) 0.57091(17) 0.0213(4) Uani 1 1 d .
O25 O 0.46436(12) 0.7300(5) 0.63027(15) 0.0255(4) Uani 1 1 d .
H25 H 0.447(2) 0.857(9) 0.688(3) 0.031 Uiso 1 1 d .

loop_
_atom_site_aniso_label
_atom_site_aniso_U_11
_atom_site_aniso_U_22
_atom_site_aniso_U_33
_atom_site_aniso_U_23
_atom_site_aniso_U_13
_atom_site_aniso_U_12
C11 0.0143(9) 0.0202(11) 0.0204(10) 0.0031(9) -0.0002(8) -0.0011(8)
C12 0.0172(10) 0.0186(11) 0.0193(10) 0.0002(8) -0.0032(8) -0.0006(8)
C13 0.0177(10) 0.0163(10) 0.0200(9) 0.0016(9) -0.0004(8) -0.0012(8)
C14 0.0159(10) 0.0193(11) 0.0190(10) -0.0005(9) -0.0007(8) 0.0010(8)
C15 0.0167(10) 0.0179(10) 0.0176(9) 0.0014(8) -0.0011(7) -0.0029(9)
C16 0.0170(10) 0.0194(11) 0.0193(10) -0.0010(8) 0.0004(8) -0.0009(8)
C21 0.0179(11) 0.0219(12) 0.0212(11) -0.0019(9) 0.0002(8) 0.0009(9)
N21 0.0150(8) 0.0212(10) 0.0215(9) -0.0006(8) 0.0021(7) 0.0005(7)
O21 0.0156(8) 0.0299(10) 0.0247(9) -0.0032(8) -0.0019(7) 0.0039(7)
C23 0.0173(10) 0.0213(12) 0.0189(10) 0.0019(9) -0.0030(8) -0.0012(8)
N23 0.0196(9) 0.0193(10) 0.0183(8) 0.0001(8) 0.0008(7) -0.0024(7)
O23 0.0226(9) 0.0278(10) 0.0210(8) -0.0048(7) -0.0016(7) 0.0040(7)
C25 0.0176(10) 0.0251(12) 0.0187(10) 0.0008(9) -0.0003(8) 0.0027(9)
N25 0.0156(9) 0.0280(12) 0.0205(9) -0.0012(8) -0.0045(7) 0.0000(8)
O25 0.0179(8) 0.0364(11) 0.0220(8) -0.0082(8) -0.0046(7) 0.0031(8)

loop_
_atom_type_symbol
_atom_type_description
_atom_type_scat_dispersion_real
_atom_type_scat_dispersion_imag
_atom_type_scat_source
C C 0.0033 0.0016 'International Tables Vol C Tables 4.2.6.8 and 6.1.1.4'
H H 0.0000 0.0000 'International Tables Vol C Tables 4.2.6.8 and 6.1.1.4'
N N 0.0061 0.0033 'International Tables Vol C Tables 4.2.6.8 and 6.1.1.4'
O O 0.0106 0.0060 'International Tables Vol C Tables 4.2.6.8 and 6.1.1.4'

loop_
_geom_angle_atom_site_label_1
_geom_angle_atom_site_label_2
_geom_angle_atom_site_label_3
_geom_angle
C16 C11 C12 119.8(2)
C16 C11 C21 117.1(2)
C12 C11 C21 123.0(2)
C13 C12 C11 120.5(2)
C13 C12 H12 119.8
C11 C12 H12 119.8
C12 C13 C14 119.3(2)
C12 C13 C23 118.4(2)
C14 C13 C23 122.3(2)
C15 C14 C13 120.7(2)
C15 C14 H14 119.7
C13 C14 H14 119.7
C14 C15 C16 119.6(2)
C14 C15 C25 118.1(2)
C16 C15 C25 122.3(2)
C11 C16 C15 120.2(2)
C11 C16 H16 119.9
C15 C16 H16 119.9
N21 C21 C11 123.2(2)
N21 C21 H21A 118.4
C11 C21 H21A 118.4
C21 N21 O21 110.2(2)
N21 O21 H21 100(2)
N23 C23 C13 121.5(2)
N23 C23 H23A 119.3
C13 C23 H23A 119.3
C23 N23 O23 111.5(2)
N23 O23 H23 100(2)
N25 C25 C15 120.5(2)
N25 C25 H25A 119.7
C15 C25 H25A 119.7
C25 N25 O25 110.9(2)
N25 O25 H25 105(2)

loop_
_geom_bond_atom_site_label_1
_geom_bond_atom_site_label_2
_geom_bond_distance
C11 C16 1.391(3)
C11 C12 1.402(3)
C11 C21 1.471(3)
C12 C13 1.397(3)
C12 H12 0.9500
C13 C14 1.401(3)
C13 C23 1.468(3)
C14 C15 1.394(3)
C14 H14 0.9500
C15 C16 1.406(3)
C15 C25 1.471(3)
C16 H16 0.9500
C21 N21 1.278(3)
C21 H21A 0.9500
N21 O21 1.401(3)
O21 H21 0.96(4)
C23 N23 1.282(3)
C23 H23A 0.9500
N23 O23 1.404(3)
O23 H23 0.89(4)
C25 N25 1.276(3)
C25 H25A 0.9500
N25 O25 1.409(3)
O25 H25 0.97(4)

loop_
_geom_hbond_atom_site_label_D
_geom_hbond_atom_site_label_H
_geom_hbond_atom_site_label_A
_geom_hbond_distance_DH
_geom_hbond_distance_HA
_geom_hbond_distance_DA
_geom_hbond_angle_DHA
_geom_hbond_site_symmetry_A
O21 H21 N23 0.96(4) 1.87(4) 2.804(3) 164(4) 3_455
O23 H23 O25 0.89(4) 1.91(4) 2.799(3) 179(3) 2_654
O25 H25 N21 0.97(4) 1.88(4) 2.851(3) 175(3) 4

loop_
_geom_torsion_atom_site_label_1
_geom_torsion_atom_site_label_2
_geom_torsion_atom_site_label_3
_geom_torsion_atom_site_label_4
_geom_torsion
C16 C11 C12 C13 0.4(4)
C21 C11 C12 C13 177.6(2)
C11 C12 C13 C14 -0.6(4)
C11 C12 C13 C23 179.1(2)
C12 C13 C14 C15 0.3(4)
C23 C13 C14 C15 -179.5(2)
C13 C14 C15 C16 0.2(4)
C13 C14 C15 C25 -178.1(2)
C12 C11 C16 C15 0.1(4)
C21 C11 C16 C15 -177.3(2)
C14 C15 C16 C11 -0.4(4)
C25 C15 C16 C11 177.8(2)
C16 C11 C21 N21 175.9(2)
C12 C11 C21 N21 -1.4(4)
C11 C21 N21 O21 -178.8(2)
C12 C13 C23 N23 -179.0(2)
C14 C13 C23 N23 0.8(4)
C13 C23 N23 O23 179.0(2)
C14 C15 C25 N25 175.5(2)
C16 C15 C25 N25 -2.7(4)
C15 C25 N25 O25 -177.2(2)
